data_7158837
loop_
_publ_author_name
'Zeng, Yao-Fu'
'Wu, Jin-Bo'
'Chen, Jin-Tao'
'Guo, Yu'
'Wang, Zhen'

_publ_section_title
;
 Oxidative functionalization of alkylidenecyclopropanes and
 alkylidenecyclobutanes: a versatile platform to access nitrated
 cyclopropanes and cyclobutanes
;
_journal_name_full 'Organic &amp; Biomolecular Chemistry'
_journal_paper_doi 10.1039/D2OB01426B
_journal_year 2022
_chemical_formula_moiety 'C14 H18 N2 O8'
_chemical_formula_sum 'C14 H18 N2 O8'
_chemical_formula_weight 342.30
_space_group_crystal_system triclinic
_space_group_IT_number 2
_space_group_name_Hall '-P 1'
_space_group_name_H-M_alt 'P -1'
_atom_sites_solution_hydrogens geom
_atom_sites_solution_primary dual
_audit_creation_date 2022-04-08
_audit_creation_method
;
Olex2 1.5-beta
(compiled 2021.12.09 svn.r5202d8cf for OlexSys, GUI svn.r6439)
;
_audit_update_record
;
2022-05-22 deposited with the CCDC.	2022-08-22 downloaded from the CCDC.
;
_cell_angle_alpha 72.28(3)
_cell_angle_beta 86.43(3)
_cell_angle_gamma 86.25(3)
_cell_formula_units_Z 2
_cell_length_a 6.309(2)
_cell_length_b 9.725(3)
_cell_length_c 13.99(2)
_cell_measurement_reflns_used 2775
_cell_measurement_temperature 296.15
_cell_measurement_theta_max 22.81
_cell_measurement_theta_min 3.04
_cell_volume 815.1(12)
_computing_cell_refinement 'SAINT V8.40B (?, 2016)'
_computing_data_reduction 'SAINT V8.40B (?, 2016)'
_computing_molecular_graphics 'Olex2 1.5-beta (Dolomanov et al., 2009)'
_computing_publication_material 'Olex2 1.5-beta (Dolomanov et al., 2009)'
_computing_structure_refinement 'SHELXL 2017/1 (Sheldrick, 2015)'
_computing_structure_solution 'SHELXT 2014/5 (Sheldrick, 2014)'
_diffrn_ambient_temperature 296.15
_diffrn_measured_fraction_theta_full 0.990
_diffrn_measured_fraction_theta_max 0.990
_diffrn_measurement_device_type 'CCD area detector'
_diffrn_measurement_method 'phi and omega scans'
_diffrn_radiation_monochromator graphite
_diffrn_radiation_type MoK\a
_diffrn_radiation_wavelength 0.71073
_diffrn_reflns_av_R_equivalents 0.0551
_diffrn_reflns_av_unetI/netI 0.0528
_diffrn_reflns_Laue_measured_fraction_full 0.990
_diffrn_reflns_Laue_measured_fraction_max 0.990
_diffrn_reflns_limit_h_max 7
_diffrn_reflns_limit_h_min -7
_diffrn_reflns_limit_k_max 11
_diffrn_reflns_limit_k_min -11
_diffrn_reflns_limit_l_max 16
_diffrn_reflns_limit_l_min -16
_diffrn_reflns_number 13836
_diffrn_reflns_point_group_measured_fraction_full 0.990
_diffrn_reflns_point_group_measured_fraction_max 0.990
_diffrn_reflns_theta_full 25.042
_diffrn_reflns_theta_max 25.042
_diffrn_reflns_theta_min 3.036
_diffrn_source_current 30.0
_diffrn_source_power 1.5
_diffrn_source_voltage 50.0
_exptl_absorpt_coefficient_mu 0.116
_exptl_absorpt_correction_T_max 0.7452
_exptl_absorpt_correction_T_min 0.7051
_exptl_absorpt_correction_type multi-scan
_exptl_absorpt_process_details
;
SADABS-2016/2 (Bruker,2016/2) was used for absorption correction.
wR2(int) was 0.0667 before and 0.0603 after correction.
The Ratio of minimum to maximum transmission is 0.9462.
The \l/2 correction factor is Not present.
;
_exptl_crystal_colour colorless
_exptl_crystal_density_diffrn 1.394
_exptl_crystal_description block
_exptl_crystal_F_000 360
_exptl_crystal_size_max 0.13
_exptl_crystal_size_mid 0.11
_exptl_crystal_size_min 0.09
_refine_diff_density_max 0.156
_refine_diff_density_min -0.163
_refine_diff_density_rms 0.039
_refine_ls_extinction_method none
_refine_ls_goodness_of_fit_ref 1.035
_refine_ls_hydrogen_treatment constr
_refine_ls_matrix_type full
_refine_ls_number_parameters 220
_refine_ls_number_reflns 2867
_refine_ls_number_restraints 0
_refine_ls_restrained_S_all 1.035
_refine_ls_R_factor_all 0.1103
_refine_ls_R_factor_gt 0.0504
_refine_ls_shift/su_max 0.000
_refine_ls_shift/su_mean 0.000
_refine_ls_structure_factor_coef Fsqd
_refine_ls_weighting_details 'w=1/[\s^2^(Fo^2^)+(0.0522P)^2^+0.2146P] where P=(Fo^2^+2Fc^2^)/3'
_refine_ls_weighting_scheme calc
_refine_ls_wR_factor_gt 0.1020
_refine_ls_wR_factor_ref 0.1307
_reflns_Friedel_coverage 0.000
_reflns_number_gt 1698
_reflns_number_total 2867
_reflns_threshold_expression 'I > 2\s(I)'
_cod_data_source_file d2ob01426b2.cif
_cod_data_source_block z1
_cod_original_cell_volume 815(2)
_cod_database_code 7158837
_shelx_shelxl_version_number 2017/1
_shelx_space_group_comment
;
The symmetry employed for this shelxl refinement is uniquely defined
by the following loop, which should always be used as a source of
symmetry information in preference to the above space-group names.
They are only intended as comments.
;
_shelx_estimated_absorpt_t_max 0.990
_shelx_estimated_absorpt_t_min 0.985
_olex2_refinement_description
;
1. Fixed Uiso
 At 1.2 times of:
  All C(H) groups, All C(H,H) groups
 At 1.5 times of:
  All C(H,H,H) groups
2.a Ternary CH refined with riding coordinates:
 C7(H7)
2.b Secondary CH2 refined with riding coordinates:
 C9(H9A,H9B), C10(H10A,H10B), C11(H11A,H11B)
2.c Aromatic/amide H refined with riding coordinates:
 C2(H2), C6(H6)
2.d Idealised Me refined as rotating group:
 C12(H12A,H12B,H12C), C13(H13A,H13B,H13C), C14(H14A,H14B,H14C)
;
_olex2_submission_special_instructions 'No special instructions were received'

loop_
_space_group_symop_operation_xyz
'x, y, z'
'-x, -y, -z'

loop_
_atom_site_label
_atom_site_type_symbol
_atom_site_fract_x
_atom_site_fract_y
_atom_site_fract_z
_atom_site_U_iso_or_equiv
_atom_site_adp_type
_atom_site_occupancy
_atom_site_site_symmetry_order
_atom_site_calc_flag
_atom_site_refinement_flags_posn
_atom_site_refinement_flags_adp
_atom_site_refinement_flags_occupancy
_atom_site_disorder_assembly
_atom_site_disorder_group
O1 O 0.9208(3) 0.75219(18) 0.22293(15) 0.0659(5) Uani 1 1 d . . . . .
O2 O 0.6342(3) 0.85169(18) 0.08272(14) 0.0682(6) Uani 1 1 d . . . . .
O3 O 0.3579(3) 0.67712(19) 0.04643(13) 0.0650(5) Uani 1 1 d . . . . .
O4 O 0.3221(4) 0.3603(2) 0.44602(18) 0.0833(7) Uani 1 1 d . . . . .
O5 O 0.5455(4) 0.3332(2) 0.56171(17) 0.0988(8) Uani 1 1 d . . . . .
O6 O 0.6503(3) 0.26175(17) 0.43293(12) 0.0545(5) Uani 1 1 d . . . . .
O7 O 1.0671(4) 0.1530(3) 0.3721(2) 0.1071(9) Uani 1 1 d . . . . .
O8 O 1.0470(3) 0.2510(2) 0.21433(18) 0.0852(7) Uani 1 1 d . . . . .
N1 N 0.4884(5) 0.3256(2) 0.4841(2) 0.0651(7) Uani 1 1 d . . . . .
N2 N 0.9693(4) 0.1882(3) 0.2960(2) 0.0596(6) Uani 1 1 d . . . . .
C1 C 0.6213(4) 0.4251(2) 0.26233(17) 0.0394(6) Uani 1 1 d . . . . .
C2 C 0.4788(4) 0.4763(3) 0.18698(17) 0.0455(6) Uani 1 1 d . . . . .
H2 H 0.376467 0.416903 0.178507 0.055 Uiso 1 1 calc R U . . .
C3 C 0.4896(4) 0.6172(3) 0.12398(18) 0.0469(6) Uani 1 1 d . . . . .
C4 C 0.6382(4) 0.7075(3) 0.13833(18) 0.0484(6) Uani 1 1 d . . . . .
C5 C 0.7812(4) 0.6551(3) 0.21466(19) 0.0474(6) Uani 1 1 d . . . . .
C6 C 0.7729(4) 0.5133(3) 0.27678(18) 0.0456(6) Uani 1 1 d . . . . .
H6 H 0.868195 0.477801 0.327681 0.055 Uiso 1 1 calc R U . . .
C7 C 0.6002(4) 0.2721(2) 0.33120(16) 0.0430(6) Uani 1 1 d . . . . .
H7 H 0.451361 0.248177 0.332515 0.052 Uiso 1 1 calc R U . . .
C8 C 0.7384(4) 0.1527(2) 0.30442(17) 0.0432(6) Uani 1 1 d . . . . .
C9 C 0.6909(5) -0.0009(3) 0.3709(2) 0.0636(8) Uani 1 1 d . . . . .
H9A H 0.814167 -0.067945 0.381675 0.076 Uiso 1 1 calc R U . . .
H9B H 0.614408 -0.004306 0.433841 0.076 Uiso 1 1 calc R U . . .
C10 C 0.5494(5) -0.0122(3) 0.2888(2) 0.0734(9) Uani 1 1 d . . . . .
H10A H 0.571650 -0.102283 0.272532 0.088 Uiso 1 1 calc R U . . .
H10B H 0.399515 0.008483 0.301237 0.088 Uiso 1 1 calc R U . . .
C11 C 0.6615(4) 0.1145(3) 0.2144(2) 0.0584(7) Uani 1 1 d . . . . .
H11A H 0.565493 0.187600 0.173283 0.070 Uiso 1 1 calc R U . . .
H11B H 0.775107 0.085508 0.173481 0.070 Uiso 1 1 calc R U . . .
C12 C 1.0695(5) 0.7053(3) 0.3007(2) 0.0731(9) Uani 1 1 d . . . . .
H12A H 1.157646 0.625836 0.291206 0.110 Uiso 1 1 calc R U . . .
H12B H 0.993989 0.675035 0.364778 0.110 Uiso 1 1 calc R U . . .
H12C H 1.156774 0.783602 0.298449 0.110 Uiso 1 1 calc R U . . .
C13 C 0.7618(5) 0.8861(3) -0.0078(2) 0.0846(10) Uani 1 1 d . . . . .
H13A H 0.725112 0.827836 -0.048098 0.127 Uiso 1 1 calc R U . . .
H13B H 0.909056 0.867413 0.007657 0.127 Uiso 1 1 calc R U . . .
H13C H 0.737610 0.986445 -0.044085 0.127 Uiso 1 1 calc R U . . .
C14 C 0.2019(4) 0.5879(3) 0.0305(2) 0.0669(8) Uani 1 1 d . . . . .
H14A H 0.126591 0.639049 -0.028476 0.100 Uiso 1 1 calc R U . . .
H14B H 0.103593 0.563154 0.087555 0.100 Uiso 1 1 calc R U . . .
H14C H 0.270334 0.501222 0.021530 0.100 Uiso 1 1 calc R U . . .

loop_
_atom_site_aniso_label
_atom_site_aniso_U_11
_atom_site_aniso_U_22
_atom_site_aniso_U_33
_atom_site_aniso_U_23
_atom_site_aniso_U_13
_atom_site_aniso_U_12
O1 0.0651(12) 0.0458(11) 0.0888(14) -0.0195(10) -0.0115(11) -0.0128(9)
O2 0.0859(14) 0.0362(10) 0.0739(13) -0.0068(9) 0.0042(11) 0.0046(9)
O3 0.0659(13) 0.0606(12) 0.0609(12) -0.0055(9) -0.0185(10) 0.0031(10)
O4 0.0738(15) 0.0876(16) 0.0961(17) -0.0444(13) 0.0178(14) 0.0027(13)
O5 0.164(2) 0.0846(16) 0.0545(13) -0.0333(12) 0.0007(15) 0.0005(15)
O6 0.0666(12) 0.0517(10) 0.0455(10) -0.0160(8) -0.0018(9) -0.0005(9)
O7 0.0563(14) 0.166(3) 0.1025(19) -0.0434(17) -0.0219(13) -0.0003(14)
O8 0.0619(13) 0.0861(15) 0.0966(17) -0.0136(13) 0.0264(12) -0.0207(11)
N1 0.095(2) 0.0455(14) 0.0554(17) -0.0189(12) 0.0164(16) -0.0077(14)
N2 0.0450(14) 0.0605(15) 0.0760(18) -0.0260(14) 0.0004(14) 0.0010(12)
C1 0.0384(13) 0.0374(13) 0.0434(14) -0.0143(11) 0.0010(11) -0.0008(11)
C2 0.0435(14) 0.0452(15) 0.0501(15) -0.0182(12) -0.0023(12) -0.0009(11)
C3 0.0490(15) 0.0449(15) 0.0444(15) -0.0119(12) -0.0021(13) 0.0069(13)
C4 0.0563(16) 0.0350(14) 0.0510(16) -0.0115(12) 0.0033(13) 0.0047(12)
C5 0.0471(15) 0.0401(15) 0.0589(17) -0.0214(13) 0.0026(13) -0.0040(12)
C6 0.0444(14) 0.0447(15) 0.0487(15) -0.0161(12) -0.0047(12) 0.0015(12)
C7 0.0433(14) 0.0444(14) 0.0424(14) -0.0147(11) -0.0018(11) -0.0018(11)
C8 0.0381(14) 0.0396(14) 0.0521(15) -0.0145(12) 0.0039(12) -0.0046(11)
C9 0.075(2) 0.0368(15) 0.0715(19) -0.0099(13) 0.0174(16) -0.0008(13)
C10 0.0649(19) 0.0540(18) 0.112(3) -0.0426(18) 0.0156(18) -0.0153(15)
C11 0.0611(17) 0.0546(17) 0.0663(18) -0.0292(14) 0.0024(14) -0.0041(14)
C12 0.0581(18) 0.068(2) 0.104(2) -0.0396(18) -0.0163(18) -0.0058(15)
C13 0.088(2) 0.062(2) 0.084(2) 0.0043(17) 0.015(2) -0.0093(17)
C14 0.0536(17) 0.085(2) 0.0617(18) -0.0208(16) -0.0126(14) 0.0055(16)

loop_
_atom_type_symbol
_atom_type_description
_atom_type_scat_dispersion_real
_atom_type_scat_dispersion_imag
_atom_type_scat_source
C C 0.0033 0.0016 'International Tables Vol C Tables 4.2.6.8 and 6.1.1.4'
H H 0.0000 0.0000 'International Tables Vol C Tables 4.2.6.8 and 6.1.1.4'
N N 0.0061 0.0033 'International Tables Vol C Tables 4.2.6.8 and 6.1.1.4'
O O 0.0106 0.0060 'International Tables Vol C Tables 4.2.6.8 and 6.1.1.4'

loop_
_geom_angle_atom_site_label_1
_geom_angle_atom_site_label_2
_geom_angle_atom_site_label_3
_geom_angle
_geom_angle_site_symmetry_1
_geom_angle_site_symmetry_3
_geom_angle_publ_flag
C5 O1 C12 118.0(2) . . ?
C4 O2 C13 115.8(2) . . ?
C3 O3 C14 117.1(2) . . ?
N1 O6 C7 113.5(2) . . ?
O4 N1 O5 130.1(3) . . ?
O4 N1 O6 117.9(3) . . ?
O5 N1 O6 111.9(3) . . ?
O7 N2 C8 117.8(3) . . ?
O8 N2 O7 123.3(3) . . ?
O8 N2 C8 118.9(2) . . ?
C2 C1 C6 120.9(2) . . ?
C2 C1 C7 117.8(2) . . ?
C6 C1 C7 121.3(2) . . ?
C1 C2 H2 120.3 . . ?
C1 C2 C3 119.5(2) . . ?
C3 C2 H2 120.3 . . ?
O3 C3 C2 123.9(2) . . ?
O3 C3 C4 115.7(2) . . ?
C2 C3 C4 120.4(2) . . ?
O2 C4 C3 120.3(2) . . ?
O2 C4 C5 119.7(2) . . ?
C3 C4 C5 119.8(2) . . ?
O1 C5 C4 115.4(2) . . ?
O1 C5 C6 124.7(2) . . ?
C6 C5 C4 119.9(2) . . ?
C1 C6 C5 119.6(2) . . ?
C1 C6 H6 120.2 . . ?
C5 C6 H6 120.2 . . ?
O6 C7 C1 110.89(19) . . ?
O6 C7 H7 107.6 . . ?
O6 C7 C8 105.50(18) . . ?
C1 C7 H7 107.6 . . ?
C1 C7 C8 117.2(2) . . ?
C8 C7 H7 107.6 . . ?
N2 C8 C7 109.8(2) . . ?
N2 C8 C9 114.8(2) . . ?
N2 C8 C11 114.6(2) . . ?
C7 C8 C9 114.1(2) . . ?
C7 C8 C11 113.3(2) . . ?
C11 C8 C9 88.9(2) . . ?
C8 C9 H9A 114.0 . . ?
C8 C9 H9B 114.0 . . ?
H9A C9 H9B 111.2 . . ?
C10 C9 C8 87.9(2) . . ?
C10 C9 H9A 114.0 . . ?
C10 C9 H9B 114.0 . . ?
C9 C10 H10A 113.8 . . ?
C9 C10 H10B 113.8 . . ?
H10A C10 H10B 111.0 . . ?
C11 C10 C9 89.2(2) . . ?
C11 C10 H10A 113.8 . . ?
C11 C10 H10B 113.8 . . ?
C8 C11 H11A 114.0 . . ?
C8 C11 H11B 114.0 . . ?
C10 C11 C8 88.1(2) . . ?
C10 C11 H11A 114.0 . . ?
C10 C11 H11B 114.0 . . ?
H11A C11 H11B 111.2 . . ?
O1 C12 H12A 109.5 . . ?
O1 C12 H12B 109.5 . . ?
O1 C12 H12C 109.5 . . ?
H12A C12 H12B 109.5 . . ?
H12A C12 H12C 109.5 . . ?
H12B C12 H12C 109.5 . . ?
O2 C13 H13A 109.5 . . ?
O2 C13 H13B 109.5 . . ?
O2 C13 H13C 109.5 . . ?
H13A C13 H13B 109.5 . . ?
H13A C13 H13C 109.5 . . ?
H13B C13 H13C 109.5 . . ?
O3 C14 H14A 109.5 . . ?
O3 C14 H14B 109.5 . . ?
O3 C14 H14C 109.5 . . ?
H14A C14 H14B 109.5 . . ?
H14A C14 H14C 109.5 . . ?
H14B C14 H14C 109.5 . . ?

loop_
_geom_bond_atom_site_label_1
_geom_bond_atom_site_label_2
_geom_bond_distance
_geom_bond_site_symmetry_2
_geom_bond_publ_flag
O1 C5 1.367(3) . ?
O1 C12 1.429(3) . ?
O2 C4 1.380(3) . ?
O2 C13 1.419(4) . ?
O3 C3 1.368(3) . ?
O3 C14 1.425(4) . ?
O4 N1 1.188(3) . ?
O5 N1 1.191(3) . ?
O6 N1 1.427(3) . ?
O6 C7 1.450(3) . ?
O7 N2 1.211(3) . ?
O8 N2 1.210(3) . ?
N2 C8 1.508(4) . ?
C1 C2 1.381(3) . ?
C1 C6 1.388(3) . ?
C1 C7 1.516(4) . ?
C2 H2 0.9300 . ?
C2 C3 1.388(4) . ?
C3 C4 1.389(4) . ?
C4 C5 1.394(4) . ?
C5 C6 1.390(4) . ?
C6 H6 0.9300 . ?
C7 H7 0.9800 . ?
C7 C8 1.530(3) . ?
C8 C9 1.538(4) . ?
C8 C11 1.532(4) . ?
C9 H9A 0.9700 . ?
C9 H9B 0.9700 . ?
C9 C10 1.532(4) . ?
C10 H10A 0.9700 . ?
C10 H10B 0.9700 . ?
C10 C11 1.531(4) . ?
C11 H11A 0.9700 . ?
C11 H11B 0.9700 . ?
C12 H12A 0.9600 . ?
C12 H12B 0.9600 . ?
C12 H12C 0.9600 . ?
C13 H13A 0.9600 . ?
C13 H13B 0.9600 . ?
C13 H13C 0.9600 . ?
C14 H14A 0.9600 . ?
C14 H14B 0.9600 . ?
C14 H14C 0.9600 . ?

loop_
_geom_torsion_atom_site_label_1
_geom_torsion_atom_site_label_2
_geom_torsion_atom_site_label_3
_geom_torsion_atom_site_label_4
_geom_torsion
_geom_torsion_site_symmetry_1
_geom_torsion_site_symmetry_2
_geom_torsion_site_symmetry_3
_geom_torsion_site_symmetry_4
_geom_torsion_publ_flag
O1 C5 C6 C1 178.8(2) . . . . ?
O2 C4 C5 O1 -4.9(3) . . . . ?
O2 C4 C5 C6 174.2(2) . . . . ?
O3 C3 C4 O2 6.0(3) . . . . ?
O3 C3 C4 C5 -179.0(2) . . . . ?
O6 C7 C8 N2 -68.3(2) . . . . ?
O6 C7 C8 C9 62.3(3) . . . . ?
O6 C7 C8 C11 162.10(19) . . . . ?
O7 N2 C8 C7 85.6(3) . . . . ?
O7 N2 C8 C9 -44.6(3) . . . . ?
O7 N2 C8 C11 -145.5(3) . . . . ?
O8 N2 C8 C7 -93.8(3) . . . . ?
O8 N2 C8 C9 136.0(2) . . . . ?
O8 N2 C8 C11 35.1(3) . . . . ?
N1 O6 C7 C1 73.7(2) . . . . ?
N1 O6 C7 C8 -158.44(18) . . . . ?
N2 C8 C9 C10 -135.1(2) . . . . ?
N2 C8 C11 C10 135.3(2) . . . . ?
C1 C2 C3 O3 179.0(2) . . . . ?
C1 C2 C3 C4 -1.9(3) . . . . ?
C1 C7 C8 N2 55.7(3) . . . . ?
C1 C7 C8 C9 -173.7(2) . . . . ?
C1 C7 C8 C11 -73.9(3) . . . . ?
C2 C1 C6 C5 0.1(3) . . . . ?
C2 C1 C7 O6 -144.0(2) . . . . ?
C2 C1 C7 C8 94.8(3) . . . . ?
C2 C3 C4 O2 -173.1(2) . . . . ?
C2 C3 C4 C5 1.8(4) . . . . ?
C3 C4 C5 O1 -179.9(2) . . . . ?
C3 C4 C5 C6 -0.8(4) . . . . ?
C4 C5 C6 C1 -0.2(3) . . . . ?
C6 C1 C2 C3 1.0(3) . . . . ?
C6 C1 C7 O6 33.4(3) . . . . ?
C6 C1 C7 C8 -87.8(3) . . . . ?
C7 O6 N1 O4 10.7(3) . . . . ?
C7 O6 N1 O5 -170.4(2) . . . . ?
C7 C1 C2 C3 178.4(2) . . . . ?
C7 C1 C6 C5 -177.2(2) . . . . ?
C7 C8 C9 C10 96.8(2) . . . . ?
C7 C8 C11 C10 -97.6(2) . . . . ?
C8 C9 C10 C11 18.34(19) . . . . ?
C9 C8 C11 C10 18.3(2) . . . . ?
C9 C10 C11 C8 -18.41(19) . . . . ?
C11 C8 C9 C10 -18.33(19) . . . . ?
C12 O1 C5 C4 179.2(2) . . . . ?
C12 O1 C5 C6 0.1(3) . . . . ?
C13 O2 C4 C3 -91.8(3) . . . . ?
C13 O2 C4 C5 93.3(3) . . . . ?
C14 O3 C3 C2 -0.2(3) . . . . ?
C14 O3 C3 C4 -179.2(2) . . . . ?
